data_4078499
loop_
_publ_author_name
'Nakajima, Takayuki'
'Kurai, Sachi'
'Noda, Sayo'
'Zouda, Maki'
'Kure, Bunsho'
'Tanase, Tomoaki'

_publ_section_title
;
 Cyclic Trinuclear Rh2M Complexes (M = Rh, Pt, Pd, Ni) Supported
 bymeso-1,3-Bis[(diphenylphosphinomethyl)phenylphosphino]propane
;
_journal_issue 11
_journal_name_full Organometallics
_journal_page_first 4283
_journal_paper_doi 10.1021/om300278k
_journal_volume 31
_journal_year 2012
_chemical_formula_moiety 'C43 H40 Cl3 O2 P4 Rh3 '
_chemical_formula_sum 'C43 H40 Cl3 O2 P4 Rh3'
_chemical_formula_weight 1127.76
_space_group_IT_number 147
_symmetry_cell_setting trigonal
_symmetry_Int_Tables_number 147
_symmetry_space_group_name_Hall '-P 3'
_symmetry_space_group_name_H-M 'P -3'
_cell_angle_alpha 90.0000
_cell_angle_beta 90.0000
_cell_angle_gamma 120.0000
_cell_formula_units_Z 6
_cell_length_a 28.966(6)
_cell_length_b 28.966(6)
_cell_length_c 9.561(2)
_cell_measurement_reflns_used 13825
_cell_measurement_temperature 153(2)
_cell_measurement_theta_max 27.5
_cell_measurement_theta_min 3.0
_cell_volume 6947(3)
_computing_cell_refinement CrystalClear
_computing_data_collection CrystalClear
_computing_data_reduction CrystalStructure
_computing_molecular_graphics ORTEP-II
_computing_publication_material 'CrystalStructure 3.8'
_computing_structure_refinement SHELXL
_computing_structure_solution SHELXS97
_diffrn_ambient_temperature 153(2)
_diffrn_detector_area_resol_mean 7.31
_diffrn_measured_fraction_theta_full 0.989
_diffrn_measured_fraction_theta_max 0.989
_diffrn_measurement_device_type 'Rigaku Mercury'
_diffrn_measurement_method \w
_diffrn_radiation_type 'Mo K\a'
_diffrn_radiation_wavelength 0.71070
_diffrn_reflns_av_R_equivalents 0.081
_diffrn_reflns_limit_h_max 37
_diffrn_reflns_limit_h_min -37
_diffrn_reflns_limit_k_max 37
_diffrn_reflns_limit_k_min -37
_diffrn_reflns_limit_l_max 12
_diffrn_reflns_limit_l_min -11
_diffrn_reflns_number 64804
_diffrn_reflns_theta_full 27.50
_diffrn_reflns_theta_max 27.50
_exptl_absorpt_coefficient_mu 1.399
_exptl_absorpt_correction_T_max 0.869
_exptl_absorpt_correction_T_min 0.698
_exptl_absorpt_correction_type multi-scan
_exptl_absorpt_process_details 'Jacobson, R. (1998) Private communication'
_exptl_crystal_colour orange
_exptl_crystal_density_diffrn 1.617
_exptl_crystal_density_method 'not measured'
_exptl_crystal_description block
_exptl_crystal_F_000 3360.00
_exptl_crystal_size_max 0.10
_exptl_crystal_size_mid 0.10
_exptl_crystal_size_min 0.10
_platon_squeeze_details
;
;
_refine_diff_density_max 1.17
_refine_diff_density_min -1.39
_refine_ls_extinction_coef none
_refine_ls_extinction_method SHELXL
_refine_ls_goodness_of_fit_ref 0.987
_refine_ls_hydrogen_treatment refall
_refine_ls_number_parameters 498
_refine_ls_number_reflns 10545
_refine_ls_R_factor_gt 0.0677
_refine_ls_shift/su_max 0.0010
_refine_ls_structure_factor_coef Fsqd
_refine_ls_weighting_details 'w = 1/[\s^2^(Fo^2^)+(0.1342P)^2^+4.2230P] where P=(Fo^2^+2Fc^2^)/3'
_refine_ls_weighting_scheme calc
_refine_ls_wR_factor_ref 0.2075
_reflns_number_gt 7539
_reflns_number_total 10545
_reflns_threshold_expression F^2^>2.0\s(F^2^)
_cod_data_source_file om300278k_si_002.cif
_cod_data_source_block '_[Rh3Cl3(meso-dpmppp)(CO)2](6)'
_cod_original_cell_volume 6948(3)
_cod_original_formula_sum 'C43 H40 Cl3 O2 P4 Rh3 '
_cod_database_code 4078499

loop_
_symmetry_equiv_pos_site_id
_symmetry_equiv_pos_as_xyz
1 +X,+Y,+Z
2 -Y,+X-Y,+Z
3 -X+Y,-X,+Z
4 -X,-Y,-Z
5 +Y,-X+Y,-Z
6 +X-Y,+X,-Z

loop_
_atom_site_label
_atom_site_type_symbol
_atom_site_fract_x
_atom_site_fract_y
_atom_site_fract_z
_atom_site_U_iso_or_equiv
_atom_site_adp_type
_atom_site_occupancy
_atom_site_symmetry_multiplicity
_atom_site_calc_flag
_atom_site_refinement_flags
Rh(1) Rh 0.276860(19) 0.83161(2) 0.40111(5) 0.04337(16) Uani 1.00 1 d .
Rh(2) Rh 0.238670(18) 0.913940(18) 0.48019(5) 0.03742(15) Uani 1.00 1 d .
Rh(3) Rh 0.32004(2) 0.94229(2) 0.23261(5) 0.04344(16) Uani 1.00 1 d .
Cl(1) Cl 0.18910(6) 0.81953(6) 0.41899(16) 0.0436(3) Uani 1.00 1 d .
Cl(2) Cl 0.23428(6) 0.93624(6) 0.23894(15) 0.0469(3) Uani 1.00 1 d .
Cl(3) Cl 0.27521(6) 0.85007(6) 0.15534(15) 0.0469(3) Uani 1.00 1 d .
P(1) P 0.27721(6) 0.81479(7) 0.62802(18) 0.0434(3) Uani 1.00 1 d .
P(2) P 0.23657(6) 0.89261(6) 0.69972(16) 0.0396(3) Uani 1.00 1 d .
P(3) P 0.27721(6) 0.99849(6) 0.53644(16) 0.0406(3) Uani 1.00 1 d .
P(4) P 0.35827(7) 1.02698(7) 0.29714(17) 0.0455(3) Uani 1.00 1 d .
O(1) O 0.3728(2) 0.8236(2) 0.3422(6) 0.0768(16) Uani 1.00 1 d .
O(2) O 0.4271(2) 0.9541(2) 0.1948(7) 0.0800(18) Uani 1.00 1 d .
C(1) C 0.3362(3) 0.8279(2) 0.3692(7) 0.0551(16) Uani 1.00 1 d .
C(2) C 0.3856(2) 0.9494(2) 0.2100(6) 0.0514(15) Uani 1.00 1 d .
C(3) C 0.2318(2) 0.8285(2) 0.7328(6) 0.0477(14) Uani 1.00 1 d .
C(4) C 0.2905(2) 0.9367(2) 0.8158(6) 0.0443(13) Uani 1.00 1 d .
C(5) C 0.3008(2) 0.9942(2) 0.8175(6) 0.0496(14) Uani 1.00 1 d .
C(6) C 0.3241(2) 1.0241(2) 0.6819(6) 0.0481(14) Uani 1.00 1 d .
C(7) C 0.3143(2) 1.0441(2) 0.3916(6) 0.0465(13) Uani 1.00 1 d .
C(8) C 0.2556(2) 0.7452(2) 0.6696(7) 0.0520(15) Uani 1.00 1 d .
C(9) C 0.2248(3) 0.7186(3) 0.7819(9) 0.0640(19) Uani 1.00 1 d .
C(10) C 0.2133(3) 0.6670(3) 0.8126(10) 0.072(2) Uani 1.00 1 d .
C(11) C 0.2306(3) 0.6410(3) 0.7231(10) 0.071(2) Uani 1.00 1 d .
C(12) C 0.2591(3) 0.6660(3) 0.6083(10) 0.072(2) Uani 1.00 1 d .
C(13) C 0.2712(2) 0.7184(3) 0.5809(8) 0.0587(17) Uani 1.00 1 d .
C(14) C 0.3395(2) 0.8492(2) 0.7252(6) 0.0460(13) Uani 1.00 1 d .
C(15) C 0.3871(3) 0.8853(3) 0.6623(8) 0.0617(18) Uani 1.00 1 d .
C(16) C 0.4348(3) 0.9114(3) 0.7418(9) 0.070(2) Uani 1.00 1 d .
C(17) C 0.4327(3) 0.9004(3) 0.8830(9) 0.0633(19) Uani 1.00 1 d .
C(18) C 0.3865(3) 0.8643(3) 0.9445(7) 0.0553(16) Uani 1.00 1 d .
C(19) C 0.3407(2) 0.8382(3) 0.8651(7) 0.0528(15) Uani 1.00 1 d .
C(20) C 0.1761(3) 0.8821(3) 0.7854(6) 0.0583(17) Uani 1.00 1 d .
C(21) C 0.1721(4) 0.8892(7) 0.9250(10) 0.134(6) Uani 1.00 1 d .
C(22) C 0.1261(4) 0.8814(10) 0.9845(14) 0.214(12) Uani 1.00 1 d .
C(23) C 0.0826(4) 0.8672(7) 0.9020(13) 0.142(6) Uani 1.00 1 d .
C(24) C 0.0834(3) 0.8583(3) 0.7608(10) 0.075(2) Uani 1.00 1 d .
C(25) C 0.1304(2) 0.8664(2) 0.7044(7) 0.0494(14) Uani 1.00 1 d .
C(26) C 0.2305(2) 1.0201(2) 0.5820(6) 0.0502(15) Uani 1.00 1 d .
C(27) C 0.2447(3) 1.0705(2) 0.6347(6) 0.0528(15) Uani 1.00 1 d .
C(28) C 0.2083(3) 1.0847(3) 0.6644(8) 0.065(2) Uani 1.00 1 d .
C(29) C 0.1548(3) 1.0506(3) 0.6436(10) 0.073(2) Uani 1.00 1 d .
C(30) C 0.1392(3) 1.0009(3) 0.5948(10) 0.071(2) Uani 1.00 1 d .
C(31) C 0.1762(3) 0.9856(2) 0.5594(8) 0.0571(16) Uani 1.00 1 d .
C(32) C 0.4162(2) 1.0543(2) 0.4139(6) 0.0487(14) Uani 1.00 1 d .
C(33) C 0.4450(3) 1.1086(3) 0.4370(8) 0.067(2) Uani 1.00 1 d .
C(34) C 0.4871(3) 1.1288(3) 0.5327(9) 0.073(2) Uani 1.00 1 d .
C(35) C 0.4999(3) 1.0957(4) 0.6037(9) 0.080(2) Uani 1.00 1 d .
C(36) C 0.4701(3) 1.0408(4) 0.5817(9) 0.076(2) Uani 1.00 1 d .
C(37) C 0.4294(3) 1.0205(3) 0.4837(7) 0.0592(17) Uani 1.00 1 d .
C(38) C 0.3824(2) 1.0729(2) 0.1482(6) 0.0498(15) Uani 1.00 1 d .
C(39) C 0.3572(4) 1.0995(3) 0.0997(8) 0.068(2) Uani 1.00 1 d .
C(40) C 0.3763(4) 1.1313(3) -0.0229(8) 0.075(2) Uani 1.00 1 d .
C(41) C 0.4189(4) 1.1345(3) -0.0949(9) 0.079(2) Uani 1.00 1 d .
C(42) C 0.4431(4) 1.1078(4) -0.0466(8) 0.086(2) Uani 1.00 1 d .
C(43) C 0.4257(3) 1.0768(3) 0.0738(8) 0.069(2) Uani 1.00 1 d .
H(1) H 0.1947 0.8000 0.7143 0.057 Uiso 1.00 1 c R
H(2) H 0.2392 0.8266 0.8330 0.057 Uiso 1.00 1 c R
H(3) H 0.2819 0.9222 0.9120 0.053 Uiso 1.00 1 c R
H(4) H 0.3235 0.9373 0.7866 0.053 Uiso 1.00 1 c R
H(5) H 0.2668 0.9934 0.8366 0.059 Uiso 1.00 1 c R
H(6) H 0.3257 1.0139 0.8949 0.059 Uiso 1.00 1 c R
H(7) H 0.3560 1.0217 0.6576 0.058 Uiso 1.00 1 c R
H(8) H 0.3355 1.0622 0.6961 0.058 Uiso 1.00 1 c R
H(9) H 0.2884 1.0445 0.3247 0.056 Uiso 1.00 1 c R
H(10) H 0.3359 1.0806 0.4297 0.056 Uiso 1.00 1 c R
H(11) H 0.2110 0.7355 0.8398 0.077 Uiso 1.00 1 c R
H(12) H 0.1936 0.6496 0.8944 0.086 Uiso 1.00 1 c R
H(13) H 0.2224 0.6055 0.7429 0.085 Uiso 1.00 1 c R
H(14) H 0.2708 0.6483 0.5465 0.087 Uiso 1.00 1 c R
H(15) H 0.2906 0.7358 0.4988 0.070 Uiso 1.00 1 c R
H(16) H 0.3879 0.8927 0.5652 0.074 Uiso 1.00 1 c R
H(17) H 0.4676 0.9360 0.6987 0.084 Uiso 1.00 1 c R
H(18) H 0.4642 0.9185 0.9378 0.076 Uiso 1.00 1 c R
H(19) H 0.3857 0.8569 1.0415 0.066 Uiso 1.00 1 c R
H(20) H 0.3088 0.8118 0.9085 0.063 Uiso 1.00 1 c R
H(21) H 0.2025 0.9000 0.9827 0.161 Uiso 1.00 1 c R
H(22) H 0.1243 0.8857 1.0824 0.257 Uiso 1.00 1 c R
H(23) H 0.0510 0.8635 0.9429 0.170 Uiso 1.00 1 c R
H(24) H 0.0525 0.8470 0.7046 0.090 Uiso 1.00 1 c R
H(25) H 0.1320 0.8611 0.6068 0.059 Uiso 1.00 1 c R
H(26) H 0.2814 1.0955 0.6498 0.063 Uiso 1.00 1 c R
H(27) H 0.2198 1.1192 0.7009 0.078 Uiso 1.00 1 c R
H(28) H 0.1295 1.0615 0.6628 0.088 Uiso 1.00 1 c R
H(29) H 0.1022 0.9760 0.5847 0.086 Uiso 1.00 1 c R
H(30) H 0.1644 0.9515 0.5195 0.069 Uiso 1.00 1 c R
H(31) H 0.4364 1.1319 0.3885 0.080 Uiso 1.00 1 c R
H(32) H 0.5072 1.1661 0.5486 0.088 Uiso 1.00 1 c R
H(33) H 0.5288 1.1101 0.6678 0.096 Uiso 1.00 1 c R
H(34) H 0.4778 1.0174 0.6335 0.092 Uiso 1.00 1 c R
H(35) H 0.4105 0.9833 0.4644 0.071 Uiso 1.00 1 c R
H(36) H 0.3272 1.0966 0.1480 0.082 Uiso 1.00 1 c R
H(37) H 0.3596 1.1504 -0.0552 0.089 Uiso 1.00 1 c R
H(38) H 0.4314 1.1552 -0.1778 0.095 Uiso 1.00 1 c R
H(39) H 0.4727 1.1104 -0.0964 0.103 Uiso 1.00 1 c R
H(40) H 0.4432 1.0583 0.1053 0.083 Uiso 1.00 1 c R

loop_
_atom_site_aniso_label
_atom_site_aniso_U_11
_atom_site_aniso_U_22
_atom_site_aniso_U_33
_atom_site_aniso_U_12
_atom_site_aniso_U_13
_atom_site_aniso_U_23
Rh(1) 0.0396(2) 0.0440(2) 0.0435(2) 0.0187(2) 0.00232(19) 0.00004(19)
Rh(2) 0.0388(2) 0.0374(2) 0.0327(2) 0.01654(19) -0.00280(17) -0.00265(17)
Rh(3) 0.0426(2) 0.0422(2) 0.0377(2) 0.0152(2) 0.00060(19) -0.00316(18)
Cl(1) 0.0360(6) 0.0399(7) 0.0468(7) 0.0128(5) -0.0014(5) -0.0049(5)
Cl(2) 0.0462(7) 0.0519(8) 0.0371(7) 0.0205(6) -0.0065(5) -0.0014(5)
Cl(3) 0.0486(8) 0.0469(7) 0.0374(7) 0.0179(6) 0.0023(5) -0.0058(5)
P(1) 0.0391(7) 0.0419(8) 0.0465(8) 0.0183(6) 0.0021(6) 0.0049(6)
P(2) 0.0375(7) 0.0424(7) 0.0352(7) 0.0171(6) -0.0019(5) -0.0015(5)
P(3) 0.0434(8) 0.0397(7) 0.0353(7) 0.0182(6) -0.0024(6) -0.0036(5)
P(4) 0.0478(8) 0.0421(8) 0.0379(8) 0.0159(6) 0.0010(6) -0.0013(6)
O(1) 0.065(3) 0.100(4) 0.080(3) 0.053(3) 0.010(2) 0.002(3)
O(2) 0.046(2) 0.091(4) 0.093(4) 0.027(2) 0.002(2) -0.033(3)
C(1) 0.061(4) 0.049(3) 0.059(4) 0.030(3) 0.001(3) 0.003(3)
C(2) 0.057(3) 0.049(3) 0.042(3) 0.022(3) 0.001(2) -0.015(2)
C(3) 0.039(3) 0.048(3) 0.044(3) 0.013(2) -0.000(2) 0.004(2)
C(4) 0.046(3) 0.040(3) 0.040(3) 0.016(2) -0.000(2) 0.005(2)
C(5) 0.051(3) 0.058(3) 0.033(2) 0.021(3) -0.011(2) -0.010(2)
C(6) 0.051(3) 0.040(3) 0.044(3) 0.016(2) -0.009(2) -0.007(2)
C(7) 0.047(3) 0.045(3) 0.042(3) 0.019(2) -0.005(2) -0.004(2)
C(8) 0.040(3) 0.047(3) 0.060(4) 0.015(2) -0.000(2) 0.010(3)
C(9) 0.059(4) 0.063(4) 0.070(4) 0.030(3) 0.009(3) 0.005(3)
C(10) 0.069(5) 0.052(4) 0.085(5) 0.022(3) 0.013(4) 0.016(3)
C(11) 0.072(5) 0.054(4) 0.093(6) 0.037(4) 0.016(4) 0.024(4)
C(12) 0.064(4) 0.060(4) 0.105(6) 0.041(4) 0.013(4) 0.010(4)
C(13) 0.053(3) 0.052(3) 0.070(4) 0.025(3) 0.008(3) 0.007(3)
C(14) 0.045(3) 0.045(3) 0.046(3) 0.021(2) 0.007(2) 0.003(2)
C(15) 0.052(4) 0.053(4) 0.062(4) 0.013(3) 0.003(3) 0.010(3)
C(16) 0.044(3) 0.071(5) 0.069(5) 0.010(3) 0.006(3) 0.007(3)
C(17) 0.048(3) 0.080(5) 0.073(5) 0.040(3) -0.009(3) -0.012(4)
C(18) 0.058(4) 0.070(4) 0.045(3) 0.038(3) 0.000(2) -0.003(3)
C(19) 0.045(3) 0.063(4) 0.048(3) 0.024(3) 0.008(2) 0.002(3)
C(20) 0.052(3) 0.079(4) 0.036(3) 0.027(3) 0.001(2) -0.014(3)
C(21) 0.058(5) 0.247(17) 0.052(5) 0.042(7) -0.009(4) -0.053(7)
C(22) 0.067(7) 0.42(3) 0.095(9) 0.076(12) -0.014(6) -0.135(14)
C(23) 0.058(5) 0.255(18) 0.091(7) 0.061(8) 0.001(5) -0.073(10)
C(24) 0.038(3) 0.087(5) 0.101(6) 0.032(3) -0.006(3) -0.026(5)
C(25) 0.046(3) 0.049(3) 0.052(3) 0.023(2) 0.002(2) -0.006(2)
C(26) 0.062(4) 0.046(3) 0.038(3) 0.023(3) 0.003(2) 0.001(2)
C(27) 0.068(4) 0.049(3) 0.042(3) 0.030(3) 0.012(3) 0.004(2)
C(28) 0.094(6) 0.044(3) 0.059(4) 0.037(4) 0.008(4) -0.003(3)
C(29) 0.074(5) 0.077(5) 0.089(6) 0.053(4) 0.005(4) -0.002(4)
C(30) 0.063(4) 0.060(4) 0.103(6) 0.040(4) 0.012(4) 0.009(4)
C(31) 0.058(4) 0.048(3) 0.071(4) 0.030(3) -0.002(3) -0.001(3)
C(32) 0.043(3) 0.048(3) 0.043(3) 0.013(2) 0.001(2) -0.004(2)
C(33) 0.072(5) 0.045(3) 0.055(4) 0.008(3) -0.010(3) 0.005(3)
C(34) 0.059(4) 0.057(4) 0.062(4) -0.001(3) -0.010(3) -0.017(3)
C(35) 0.064(5) 0.111(7) 0.054(4) 0.036(5) -0.001(3) -0.008(4)
C(36) 0.069(5) 0.097(6) 0.068(5) 0.045(5) -0.008(4) -0.017(4)
C(37) 0.053(3) 0.063(4) 0.055(4) 0.025(3) -0.010(3) -0.011(3)
C(38) 0.055(3) 0.043(3) 0.035(3) 0.012(2) 0.005(2) 0.005(2)
C(39) 0.103(6) 0.050(4) 0.050(4) 0.036(4) 0.004(4) -0.005(3)
C(40) 0.115(7) 0.049(4) 0.055(4) 0.038(4) 0.001(4) 0.000(3)
C(41) 0.091(6) 0.057(4) 0.049(4) 0.006(4) 0.005(4) 0.008(3)
C(42) 0.078(6) 0.105(7) 0.050(4) 0.027(5) 0.017(4) 0.019(4)
C(43) 0.059(4) 0.082(5) 0.057(4) 0.029(4) 0.004(3) 0.016(3)

loop_
_atom_type_symbol
_atom_type_description
_atom_type_scat_dispersion_real
_atom_type_scat_dispersion_imag
_atom_type_scat_source
C C 0.003 0.002
;
International Tables for Crystallography
(1992, Vol. C, Tables 4.2.6.8 and 6.1.1.4)
;
H H 0.000 0.000
;
International Tables for Crystallography
(1992, Vol. C, Table 6.1.1.4)
;
Cl Cl 0.148 0.159
;
International Tables for Crystallography
(1992, Vol. C, Tables 4.2.6.8 and 6.1.1.4)
;
O O 0.011 0.006
;
International Tables for Crystallography
(1992, Vol. C, Tables 4.2.6.8 and 6.1.1.4)
;
P P 0.102 0.094
;
International Tables for Crystallography
(1992, Vol. C, Tables 4.2.6.8 and 6.1.1.4)
;
Rh Rh -1.118 0.919
;
International Tables for Crystallography
(1992, Vol. C, Tables 4.2.6.8 and 6.1.1.4)
;

loop_
_geom_angle_atom_site_label_1
_geom_angle_atom_site_label_2
_geom_angle_atom_site_label_3
_geom_angle
_geom_angle_publ_flag
Cl(1) Rh(1) Cl(3) 87.98(6) yes
Cl(1) Rh(1) P(1) 91.10(6) yes
Cl(1) Rh(1) C(1) 168.3(2) yes
Cl(3) Rh(1) P(1) 179.04(7) yes
Cl(3) Rh(1) C(1) 88.5(2) yes
P(1) Rh(1) C(1) 92.5(2) yes
Cl(1) Rh(2) Cl(2) 89.46(5) yes
Cl(1) Rh(2) P(2) 89.76(5) yes
Cl(1) Rh(2) P(3) 175.55(7) yes
Cl(2) Rh(2) P(2) 175.74(6) yes
Cl(2) Rh(2) P(3) 90.06(5) yes
P(2) Rh(2) P(3) 90.39(6) yes
Cl(2) Rh(3) Cl(3) 87.86(6) yes
Cl(2) Rh(3) P(4) 89.99(7) yes
Cl(2) Rh(3) C(2) 174.2(2) yes
Cl(3) Rh(3) P(4) 177.32(7) yes
Cl(3) Rh(3) C(2) 92.4(2) yes
P(4) Rh(3) C(2) 89.6(2) yes
Rh(1) Cl(1) Rh(2) 82.33(4) yes
Rh(2) Cl(2) Rh(3) 81.53(5) yes
Rh(1) Cl(3) Rh(3) 83.61(4) yes
Rh(1) P(1) C(3) 113.6(2) yes
Rh(1) P(1) C(8) 114.6(2) yes
Rh(1) P(1) C(14) 119.3(2) yes
C(3) P(1) C(8) 103.3(3) yes
C(3) P(1) C(14) 102.9(3) yes
C(8) P(1) C(14) 101.0(3) yes
Rh(2) P(2) C(3) 115.7(2) yes
Rh(2) P(2) C(4) 119.74(19) yes
Rh(2) P(2) C(20) 111.7(2) yes
C(3) P(2) C(4) 102.2(3) yes
C(3) P(2) C(20) 100.2(3) yes
C(4) P(2) C(20) 105.0(3) yes
Rh(2) P(3) C(6) 120.1(2) yes
Rh(2) P(3) C(7) 113.9(2) yes
Rh(2) P(3) C(26) 113.33(19) yes
C(6) P(3) C(7) 103.5(2) yes
C(6) P(3) C(26) 102.1(3) yes
C(7) P(3) C(26) 101.7(3) yes
Rh(3) P(4) C(7) 114.16(18) yes
Rh(3) P(4) C(32) 119.4(2) yes
Rh(3) P(4) C(38) 112.7(2) yes
C(7) P(4) C(32) 101.2(3) yes
C(7) P(4) C(38) 104.6(3) yes
C(32) P(4) C(38) 103.0(2) yes
Rh(1) C(1) O(1) 176.0(6) yes
Rh(3) C(2) O(2) 179.5(6) yes
P(1) C(3) P(2) 115.2(3) yes
P(2) C(4) C(5) 113.7(5) yes
C(4) C(5) C(6) 113.6(6) yes
P(3) C(6) C(5) 113.1(4) yes
P(3) C(7) P(4) 114.5(4) yes
P(1) C(8) C(9) 124.1(7) yes
P(1) C(8) C(13) 117.5(5) yes
C(9) C(8) C(13) 118.4(7) yes
C(8) C(9) C(10) 120.8(9) yes
C(9) C(10) C(11) 119.7(8) yes
C(10) C(11) C(12) 120.1(9) yes
C(11) C(12) C(13) 119.3(10) yes
C(8) C(13) C(12) 121.6(7) yes
P(1) C(14) C(15) 122.1(5) yes
P(1) C(14) C(19) 120.1(4) yes
C(15) C(14) C(19) 117.7(6) yes
C(14) C(15) C(16) 120.4(7) yes
C(15) C(16) C(17) 118.8(6) yes
C(16) C(17) C(18) 121.1(7) yes
C(17) C(18) C(19) 119.5(6) yes
C(14) C(19) C(18) 122.3(5) yes
P(2) C(20) C(21) 124.4(7) yes
P(2) C(20) C(25) 118.8(5) yes
C(21) C(20) C(25) 116.8(8) yes
C(20) C(21) C(22) 122.4(10) yes
C(21) C(22) C(23) 119.3(12) yes
C(22) C(23) C(24) 121.5(13) yes
C(23) C(24) C(25) 117.5(8) yes
C(20) C(25) C(24) 122.3(7) yes
P(3) C(26) C(27) 124.7(5) yes
P(3) C(26) C(31) 119.1(6) yes
C(27) C(26) C(31) 116.2(8) yes
C(26) C(27) C(28) 122.0(6) yes
C(27) C(28) C(29) 121.9(8) yes
C(28) C(29) C(30) 118.0(11) yes
C(29) C(30) C(31) 121.3(7) yes
C(26) C(31) C(30) 120.5(7) yes
P(4) C(32) C(33) 119.4(6) yes
P(4) C(32) C(37) 120.3(4) yes
C(33) C(32) C(37) 120.2(6) yes
C(32) C(33) C(34) 119.1(9) yes
C(33) C(34) C(35) 121.1(8) yes
C(34) C(35) C(36) 119.7(8) yes
C(35) C(36) C(37) 119.6(11) yes
C(32) C(37) C(36) 120.2(8) yes
P(4) C(38) C(39) 123.4(6) yes
P(4) C(38) C(43) 117.0(7) yes
C(39) C(38) C(43) 119.3(7) yes
C(38) C(39) C(40) 119.8(10) yes
C(39) C(40) C(41) 120.1(11) yes
C(40) C(41) C(42) 119.5(8) yes
C(41) C(42) C(43) 121.9(10) yes
C(38) C(43) C(42) 119.5(11) yes
P(1) C(3) H(1) 108.5 no
P(1) C(3) H(2) 108.5 no
P(2) C(3) H(1) 108.5 no
P(2) C(3) H(2) 108.5 no
H(1) C(3) H(2) 107.5 no
P(2) C(4) H(3) 108.8 no
P(2) C(4) H(4) 108.8 no
C(5) C(4) H(3) 108.8 no
C(5) C(4) H(4) 108.8 no
H(3) C(4) H(4) 107.7 no
C(4) C(5) H(5) 108.9 no
C(4) C(5) H(6) 108.9 no
C(6) C(5) H(5) 108.9 no
C(6) C(5) H(6) 108.9 no
H(5) C(5) H(6) 107.7 no
P(3) C(6) H(7) 109.0 no
P(3) C(6) H(8) 109.0 no
C(5) C(6) H(7) 109.0 no
C(5) C(6) H(8) 109.0 no
H(7) C(6) H(8) 107.8 no
P(3) C(7) H(9) 108.6 no
P(3) C(7) H(10) 108.6 no
P(4) C(7) H(9) 108.6 no
P(4) C(7) H(10) 108.6 no
H(9) C(7) H(10) 107.6 no
C(8) C(9) H(11) 119.6 no
C(10) C(9) H(11) 119.6 no
C(9) C(10) H(12) 120.2 no
C(11) C(10) H(12) 120.2 no
C(10) C(11) H(13) 120.0 no
C(12) C(11) H(13) 120.0 no
C(11) C(12) H(14) 120.4 no
C(13) C(12) H(14) 120.4 no
C(8) C(13) H(15) 119.2 no
C(12) C(13) H(15) 119.2 no
C(14) C(15) H(16) 119.8 no
C(16) C(15) H(16) 119.8 no
C(15) C(16) H(17) 120.6 no
C(17) C(16) H(17) 120.6 no
C(16) C(17) H(18) 119.5 no
C(18) C(17) H(18) 119.5 no
C(17) C(18) H(19) 120.2 no
C(19) C(18) H(19) 120.2 no
C(14) C(19) H(20) 118.8 no
C(18) C(19) H(20) 118.8 no
C(20) C(21) H(21) 118.8 no
C(22) C(21) H(21) 118.8 no
C(21) C(22) H(22) 120.4 no
C(23) C(22) H(22) 120.3 no
C(22) C(23) H(23) 119.2 no
C(24) C(23) H(23) 119.2 no
C(23) C(24) H(24) 121.2 no
C(25) C(24) H(24) 121.2 no
C(20) C(25) H(25) 118.8 no
C(24) C(25) H(25) 118.8 no
C(26) C(27) H(26) 119.0 no
C(28) C(27) H(26) 119.0 no
C(27) C(28) H(27) 119.1 no
C(29) C(28) H(27) 119.1 no
C(28) C(29) H(28) 121.0 no
C(30) C(29) H(28) 121.0 no
C(29) C(30) H(29) 119.3 no
C(31) C(30) H(29) 119.3 no
C(26) C(31) H(30) 119.8 no
C(30) C(31) H(30) 119.8 no
C(32) C(33) H(31) 120.4 no
C(34) C(33) H(31) 120.4 no
C(33) C(34) H(32) 119.5 no
C(35) C(34) H(32) 119.4 no
C(34) C(35) H(33) 120.2 no
C(36) C(35) H(33) 120.2 no
C(35) C(36) H(34) 120.2 no
C(37) C(36) H(34) 120.2 no
C(32) C(37) H(35) 119.9 no
C(36) C(37) H(35) 119.9 no
C(38) C(39) H(36) 120.1 no
C(40) C(39) H(36) 120.1 no
C(39) C(40) H(37) 120.0 no
C(41) C(40) H(37) 120.0 no
C(40) C(41) H(38) 120.3 no
C(42) C(41) H(38) 120.2 no
C(41) C(42) H(39) 119.1 no
C(43) C(42) H(39) 119.1 no
C(38) C(43) H(40) 120.3 no
C(42) C(43) H(40) 120.3 no

loop_
_geom_bond_atom_site_label_1
_geom_bond_atom_site_label_2
_geom_bond_distance
_geom_bond_publ_flag
Rh(1) Cl(1) 2.3926(19) yes
Rh(1) Cl(3) 2.4157(15) yes
Rh(1) P(1) 2.2247(18) yes
Rh(1) C(1) 1.800(10) yes
Rh(2) Cl(1) 2.4405(15) yes
Rh(2) Cl(2) 2.4158(15) yes
Rh(2) P(2) 2.1803(16) yes
Rh(2) P(3) 2.1908(16) yes
Rh(3) Cl(2) 2.402(2) yes
Rh(3) Cl(3) 2.4288(15) yes
Rh(3) P(4) 2.2155(18) yes
Rh(3) C(2) 1.817(8) yes
P(1) C(3) 1.846(8) yes
P(1) C(8) 1.830(7) yes
P(1) C(14) 1.820(6) yes
P(2) C(3) 1.821(8) yes
P(2) C(4) 1.819(5) yes
P(2) C(20) 1.816(8) yes
P(3) C(6) 1.822(6) yes
P(3) C(7) 1.843(6) yes
P(3) C(26) 1.805(9) yes
P(4) C(7) 1.820(8) yes
P(4) C(32) 1.833(6) yes
P(4) C(38) 1.833(6) yes
O(1) C(1) 1.159(12) yes
O(2) C(2) 1.150(11) yes
C(4) C(5) 1.537(11) yes
C(5) C(6) 1.517(8) yes
C(8) C(9) 1.363(10) yes
C(8) C(13) 1.369(12) yes
C(9) C(10) 1.391(13) yes
C(10) C(11) 1.389(15) yes
C(11) C(12) 1.346(13) yes
C(12) C(13) 1.403(13) yes
C(14) C(15) 1.385(8) yes
C(14) C(19) 1.380(9) yes
C(15) C(16) 1.419(10) yes
C(16) C(17) 1.382(12) yes
C(17) C(18) 1.352(9) yes
C(18) C(19) 1.381(9) yes
C(20) C(21) 1.364(12) yes
C(20) C(25) 1.400(10) yes
C(21) C(22) 1.36(2) yes
C(22) C(23) 1.366(19) yes
C(23) C(24) 1.376(16) yes
C(24) C(25) 1.372(12) yes
C(26) C(27) 1.397(11) yes
C(26) C(31) 1.398(9) yes
C(27) C(28) 1.339(16) yes
C(28) C(29) 1.374(12) yes
C(29) C(30) 1.359(14) yes
C(30) C(31) 1.388(15) yes
C(32) C(33) 1.381(9) yes
C(32) C(37) 1.387(13) yes
C(33) C(34) 1.397(11) yes
C(34) C(35) 1.367(17) yes
C(35) C(36) 1.397(15) yes
C(36) C(37) 1.386(11) yes
C(38) C(39) 1.380(15) yes
C(38) C(43) 1.398(12) yes
C(39) C(40) 1.420(11) yes
C(40) C(41) 1.377(17) yes
C(41) C(42) 1.357(19) yes
C(42) C(43) 1.391(12) yes
C(3) H(1) 0.990 no
C(3) H(2) 0.990 no
C(4) H(3) 0.990 no
C(4) H(4) 0.990 no
C(5) H(5) 0.990 no
C(5) H(6) 0.990 no
C(6) H(7) 0.990 no
C(6) H(8) 0.990 no
C(7) H(9) 0.990 no
C(7) H(10) 0.990 no
C(9) H(11) 0.950 no
C(10) H(12) 0.950 no
C(11) H(13) 0.950 no
C(12) H(14) 0.950 no
C(13) H(15) 0.950 no
C(15) H(16) 0.950 no
C(16) H(17) 0.950 no
C(17) H(18) 0.950 no
C(18) H(19) 0.950 no
C(19) H(20) 0.950 no
C(21) H(21) 0.950 no
C(22) H(22) 0.950 no
C(23) H(23) 0.950 no
C(24) H(24) 0.950 no
C(25) H(25) 0.950 no
C(27) H(26) 0.950 no
C(28) H(27) 0.950 no
C(29) H(28) 0.950 no
C(30) H(29) 0.950 no
C(31) H(30) 0.950 no
C(33) H(31) 0.950 no
C(34) H(32) 0.950 no
C(35) H(33) 0.950 no
C(36) H(34) 0.950 no
C(37) H(35) 0.950 no
C(39) H(36) 0.950 no
C(40) H(37) 0.950 no
C(41) H(38) 0.950 no
C(42) H(39) 0.950 no
C(43) H(40) 0.950 no

loop_
_platon_squeeze_void_nr
_platon_squeeze_void_average_x
_platon_squeeze_void_average_y
_platon_squeeze_void_average_z
_platon_squeeze_void_volume
_platon_squeeze_void_count_electrons
_platon_squeeze_void_content
1 0.000 0.000 -0.003 364 29 ' '
2 -0.008 0.435 0.883 15 1 ' '
3 0.008 0.564 0.116 15 1 ' '
4 0.333 0.667 0.138 254 23 ' '
5 0.443 0.008 0.883 15 1 ' '
6 0.435 0.443 0.117 15 1 ' '
7 0.667 0.333 0.861 254 23 ' '
8 0.557 0.992 0.116 15 1 ' '
9 0.564 0.557 0.883 15 1 ' '
